data_4038680
loop_
_publ_author_name
'M\;adry, Tomasz'
'Czapik, Agnieszka'
'Kwit, Marcin'

_publ_section_title
;
 Point-to-Axial Chirality Transmission: A Highly Sensitive Triaryl
 Chirality Probe for Stereochemical Assignments of Amines
;
_journal_name_full 'The Journal of Organic Chemistry'
_journal_paper_doi 10.1021/acs.joc.0c00734
_journal_year 2020
_chemical_absolute_configuration syn
_chemical_formula_moiety 'C40 H48 N2'
_chemical_formula_sum 'C40 H48 N2'
_chemical_formula_weight 556.80
_space_group_crystal_system monoclinic
_space_group_IT_number 4
_space_group_name_Hall 'P 2yb'
_space_group_name_H-M_alt 'P 1 21 1'
_atom_sites_solution_hydrogens mixed
_atom_sites_solution_primary dual
_audit_creation_method SHELXL-2018/3
_cell_angle_alpha 90
_cell_angle_beta 98.5490(10)
_cell_angle_gamma 90
_cell_formula_units_Z 2
_cell_length_a 9.99730(10)
_cell_length_b 11.61940(10)
_cell_length_c 13.9974(2)
_cell_measurement_reflns_used 15029
_cell_measurement_temperature 130(2)
_cell_measurement_theta_max 74.9590
_cell_measurement_theta_min 3.1780
_cell_volume 1607.91(3)
_computing_cell_refinement 'CrysAlisPro 1.171.40.57a (Rigaku OD, 2019)'
_computing_data_collection 'CrysAlisPro 1.171.40.57a (Rigaku OD, 2019)'
_computing_data_reduction 'CrysAlisPro 1.171.40.57a (Rigaku OD, 2019)'
_computing_structure_refinement 'SHELXL-2018/3 (Sheldrick, 2018)'
_computing_structure_solution 'SHELXT 2018/2 (Sheldrick, 2018)'
_diffrn_ambient_temperature 130(2)
_diffrn_detector_area_resol_mean 10.5357
_diffrn_measured_fraction_theta_full 1.000
_diffrn_measured_fraction_theta_max 1.000
_diffrn_measurement_device_type 'SuperNova, Single source at offset/far, Atlas'
_diffrn_measurement_method '\w scans'
_diffrn_radiation_type CuK\a
_diffrn_radiation_wavelength 1.54184
_diffrn_reflns_av_R_equivalents 0.0268
_diffrn_reflns_av_unetI/netI 0.0180
_diffrn_reflns_Laue_measured_fraction_full 1.000
_diffrn_reflns_Laue_measured_fraction_max 1.000
_diffrn_reflns_limit_h_max 12
_diffrn_reflns_limit_h_min -12
_diffrn_reflns_limit_k_max 14
_diffrn_reflns_limit_k_min -14
_diffrn_reflns_limit_l_max 17
_diffrn_reflns_limit_l_min -16
_diffrn_reflns_number 31741
_diffrn_reflns_point_group_measured_fraction_full 1.000
_diffrn_reflns_point_group_measured_fraction_max 1.000
_diffrn_reflns_theta_full 67.684
_diffrn_reflns_theta_max 70.075
_diffrn_reflns_theta_min 4.472
_diffrn_source 'micro-focus sealed X-ray tube'
_exptl_absorpt_coefficient_mu 0.494
_exptl_absorpt_correction_T_max 1.00000
_exptl_absorpt_correction_T_min 0.92555
_exptl_absorpt_correction_type multi-scan
_exptl_absorpt_process_details
;
CrysAlisPro 1.171.40.57a (Rigaku Oxford Diffraction, 2019)
Empirical absorption correction using spherical harmonics,
 implemented in SCALE3 ABSPACK scaling algorithm.
;
_exptl_crystal_colour colourless
_exptl_crystal_density_diffrn 1.150
_exptl_crystal_description plank
_exptl_crystal_F_000 604
_exptl_crystal_size_max 0.100
_exptl_crystal_size_mid 0.050
_exptl_crystal_size_min 0.010
_refine_diff_density_max 0.189
_refine_diff_density_min -0.243
_refine_diff_density_rms 0.030
_refine_ls_abs_structure_details
;
 Flack x determined using 2439 quotients [(I+)-(I-)]/[(I+)+(I-)]
 (Parsons, Flack and Wagner, Acta Cryst. B69 (2013) 249-259).
;
_refine_ls_abs_structure_Flack 0.0(3)
_refine_ls_extinction_method none
_refine_ls_goodness_of_fit_ref 1.040
_refine_ls_hydrogen_treatment constr
_refine_ls_matrix_type full
_refine_ls_number_parameters 522
_refine_ls_number_reflns 6097
_refine_ls_number_restraints 187
_refine_ls_restrained_S_all 1.040
_refine_ls_R_factor_all 0.0426
_refine_ls_R_factor_gt 0.0385
_refine_ls_shift/su_max 0.000
_refine_ls_shift/su_mean 0.000
_refine_ls_structure_factor_coef Fsqd
_refine_ls_weighting_details 'w=1/[\s^2^(Fo^2^)+(0.0718P)^2^+0.1136P] where P=(Fo^2^+2Fc^2^)/3'
_refine_ls_weighting_scheme calc
_refine_ls_wR_factor_gt 0.1073
_refine_ls_wR_factor_ref 0.1116
_reflns_Friedel_coverage 0.899
_reflns_Friedel_fraction_full 1.000
_reflns_Friedel_fraction_max 1.000
_reflns_number_gt 5553
_reflns_number_total 6097
_reflns_threshold_expression 'I > 2\s(I)'
_cod_data_source_file jo0c00734_si_003.cif
_cod_data_source_block 6a
_cod_original_sg_symbol_H-M 'P 21'
_cod_database_code 4038680
_shelx_shelxl_version_number 2018/3
_shelx_space_group_comment
;
The symmetry employed for this shelxl refinement is uniquely defined
by the following loop, which should always be used as a source of
symmetry information in preference to the above space-group names.
They are only intended as comments.
;
_shelx_estimated_absorpt_t_min 0.952
_shelx_estimated_absorpt_t_max 0.995

loop_
_space_group_symop_operation_xyz
'x, y, z'
'-x, y+1/2, -z'

loop_
_atom_site_label
_atom_site_type_symbol
_atom_site_fract_x
_atom_site_fract_y
_atom_site_fract_z
_atom_site_U_iso_or_equiv
_atom_site_adp_type
_atom_site_occupancy
_atom_site_site_symmetry_order
_atom_site_calc_flag
_atom_site_refinement_flags_posn
_atom_site_refinement_flags_adp
_atom_site_refinement_flags_occupancy
_atom_site_disorder_assembly
_atom_site_disorder_group
C1 C 0.0049(2) 0.5764(2) 0.56792(16) 0.0369(5) Uani 1 1 d . . . . .
C2 C -0.0577(2) 0.6778(2) 0.53662(19) 0.0419(5) Uani 1 1 d . . . . .
H2 H -0.013181 0.728062 0.498023 0.050 Uiso 1 1 calc R U . . .
C3 C -0.1849(2) 0.7102(2) 0.55938(19) 0.0446(6) Uani 1 1 d . . . . .
H3 H -0.225608 0.780416 0.535656 0.054 Uiso 1 1 calc R U . . .
C4 C -0.2491(2) 0.6394(2) 0.6160(2) 0.0447(6) Uani 1 1 d . . . . .
H4 H -0.334145 0.661643 0.632701 0.054 Uiso 1 1 calc R U . . .
C5 C -0.2576(2) 0.4572(3) 0.70703(19) 0.0457(6) Uani 1 1 d . . . . .
H5 H -0.341958 0.479356 0.724883 0.055 Uiso 1 1 calc R U . . .
C6 C -0.2026(3) 0.3530(3) 0.7364(2) 0.0499(7) Uani 1 1 d . . . . .
H6 H -0.248693 0.303151 0.774261 0.060 Uiso 1 1 calc R U . . .
C7 C -0.0780(3) 0.3200(2) 0.71036(19) 0.0459(6) Uani 1 1 d . . . . .
H7 H -0.040896 0.247125 0.730303 0.055 Uiso 1 1 calc R U . . .
C8 C -0.0088(2) 0.3911(2) 0.65665(18) 0.0405(5) Uani 1 1 d . . . . .
H8 H 0.075635 0.367146 0.640105 0.049 Uiso 1 1 calc R U . . .
C9 C -0.0628(2) 0.5005(2) 0.62552(17) 0.0374(5) Uani 1 1 d . . . . .
C10 C -0.1903(2) 0.5327(2) 0.65031(17) 0.0377(5) Uani 1 1 d . . . . .
C11 C 0.5113(2) 0.4690(2) 0.43193(17) 0.0365(5) Uani 1 1 d . . . . .
C12 C 0.5750(2) 0.3677(2) 0.46204(19) 0.0410(5) Uani 1 1 d . . . . .
H12 H 0.531302 0.315772 0.499782 0.049 Uiso 1 1 calc R U . . .
C13 C 0.7029(3) 0.3385(2) 0.43870(19) 0.0448(6) Uani 1 1 d . . . . .
H13 H 0.745091 0.268412 0.461448 0.054 Uiso 1 1 calc R U . . .
C14 C 0.7662(2) 0.4116(2) 0.3830(2) 0.0441(6) Uani 1 1 d . . . . .
H14 H 0.851831 0.391285 0.366403 0.053 Uiso 1 1 calc R U . . .
C15 C 0.7698(2) 0.5951(3) 0.29279(19) 0.0468(6) Uani 1 1 d . . . . .
H15 H 0.854366 0.574995 0.274263 0.056 Uiso 1 1 calc R U . . .
C16 C 0.7115(3) 0.6986(3) 0.2644(2) 0.0495(6) Uani 1 1 d . . . . .
H16 H 0.755496 0.749386 0.225890 0.059 Uiso 1 1 calc R U . . .
C17 C 0.5866(3) 0.7300(2) 0.29187(19) 0.0449(6) Uani 1 1 d . . . . .
H17 H 0.547812 0.802657 0.272913 0.054 Uiso 1 1 calc R U . . .
C18 C 0.5209(2) 0.6570(2) 0.34556(17) 0.0389(5) Uani 1 1 d . . . . .
H18 H 0.436638 0.679423 0.363403 0.047 Uiso 1 1 calc R U . . .
C19 C 0.5770(2) 0.5471(2) 0.37539(17) 0.0360(5) Uani 1 1 d . . . . .
C20 C 0.7050(2) 0.5174(2) 0.34985(18) 0.0398(5) Uani 1 1 d . . . . .
C21 C 0.1368(2) 0.5454(2) 0.53626(17) 0.0367(5) Uani 1 1 d . . . . .
C22 C 0.2587(2) 0.5368(2) 0.60060(18) 0.0378(5) Uani 1 1 d . . . . .
C23 C 0.3768(2) 0.5111(2) 0.56275(17) 0.0376(5) Uani 1 1 d . . . . .
H23 H 0.458986 0.503159 0.605980 0.045 Uiso 1 1 calc R U . . .
C24 C 0.3790(2) 0.4967(2) 0.46371(17) 0.0356(5) Uani 1 1 d . . . . .
C25 C 0.2570(2) 0.5068(2) 0.40025(18) 0.0380(5) Uani 1 1 d . . . . .
C26 C 0.1387(2) 0.5309(2) 0.43812(18) 0.0375(5) Uani 1 1 d . . . . .
H26 H 0.056182 0.537612 0.395029 0.045 Uiso 1 1 calc R U . . .
C27 C 0.2653(2) 0.5621(3) 0.70685(18) 0.0459(6) Uani 1 1 d . . . . .
H27A H 0.199672 0.623730 0.715233 0.055 Uiso 0.671(8) 1 calc R U P A 1
H27B H 0.238328 0.492349 0.739859 0.055 Uiso 0.671(8) 1 calc R U P A 1
H27C H 0.189388 0.613127 0.717029 0.055 Uiso 0.329(8) 1 calc R U P A 2
H27D H 0.256771 0.489539 0.742524 0.055 Uiso 0.329(8) 1 calc R U P A 2
C34 C 0.2522(2) 0.4908(3) 0.29271(18) 0.0472(6) Uani 1 1 d . . . . .
H34A H 0.270182 0.565500 0.263024 0.057 Uiso 0.671(8) 1 calc R U P A 1
H34B H 0.324148 0.436395 0.280841 0.057 Uiso 0.671(8) 1 calc R U P A 1
H34C H 0.254449 0.567624 0.262371 0.057 Uiso 0.329(8) 1 calc R U P A 2
H34D H 0.334675 0.449006 0.281314 0.057 Uiso 0.329(8) 1 calc R U P A 2
N1 N 0.1195(11) 0.4463(9) 0.2465(8) 0.0331(13) Uani 0.671(8) 1 d . . P A 1
H1 H 0.044897 0.473803 0.260490 0.040 Uiso 0.671(8) 1 d R U P A 1
N2 N 0.3997(6) 0.5978(7) 0.7525(5) 0.0350(11) Uani 0.671(8) 1 d . . P A 1
H2A H 0.456493 0.542002 0.754305 0.042 Uiso 0.671(8) 1 d R U P A 1
C28 C 0.3998(10) 0.6612(8) 0.8419(7) 0.0379(15) Uani 0.671(8) 1 d . . P A 1
H28 H 0.305695 0.687990 0.845716 0.046 Uiso 0.671(8) 1 calc R U P A 1
C29 C 0.4478(6) 0.5804(6) 0.9307(4) 0.0488(13) Uani 0.671(8) 1 d . . P A 1
C30 C 0.4345(8) 0.6475(10) 1.0231(6) 0.0624(18) Uani 0.671(8) 1 d . . P A 1
H30A H 0.499412 0.711224 1.030430 0.094 Uiso 0.671(8) 1 calc R U P A 1
H30B H 0.452964 0.596075 1.078964 0.094 Uiso 0.671(8) 1 calc R U P A 1
H30C H 0.342442 0.678147 1.018892 0.094 Uiso 0.671(8) 1 calc R U P A 1
C31 C 0.3545(5) 0.4749(4) 0.9248(3) 0.0563(12) Uani 0.671(8) 1 d . . P A 1
H31A H 0.260036 0.500396 0.917626 0.084 Uiso 0.671(8) 1 calc R U P A 1
H31B H 0.375587 0.429304 0.984006 0.084 Uiso 0.671(8) 1 calc R U P A 1
H31C H 0.368144 0.427813 0.869013 0.084 Uiso 0.671(8) 1 calc R U P A 1
C32 C 0.5928(5) 0.5386(7) 0.9357(4) 0.080(2) Uani 0.671(8) 1 d . . P A 1
H32A H 0.602581 0.497104 0.876156 0.120 Uiso 0.671(8) 1 calc R U P A 1
H32B H 0.614980 0.486996 0.991158 0.120 Uiso 0.671(8) 1 calc R U P A 1
H32C H 0.654334 0.604728 0.942919 0.120 Uiso 0.671(8) 1 calc R U P A 1
C33 C 0.4899(6) 0.7656(5) 0.8375(4) 0.0646(16) Uani 0.671(8) 1 d . . P A 1
H33A H 0.579067 0.740615 0.824455 0.097 Uiso 0.671(8) 1 calc R U P A 1
H33B H 0.499736 0.806439 0.899377 0.097 Uiso 0.671(8) 1 calc R U P A 1
H33C H 0.449063 0.817005 0.785767 0.097 Uiso 0.671(8) 1 calc R U P A 1
C35 C 0.1125(12) 0.4301(12) 0.1431(9) 0.045(3) Uani 0.671(8) 1 d . . P A 1
H35 H 0.200650 0.397304 0.130419 0.054 Uiso 0.671(8) 1 calc R U P A 1
C36 C -0.0002(9) 0.3502(8) 0.0987(7) 0.0453(17) Uani 0.671(8) 1 d . . P A 1
C37 C -0.1397(7) 0.3904(7) 0.1164(6) 0.0614(15) Uani 0.671(8) 1 d . . P A 1
H37A H -0.144938 0.386848 0.185732 0.092 Uiso 0.671(8) 1 calc R U P A 1
H37B H -0.209144 0.340437 0.081289 0.092 Uiso 0.671(8) 1 calc R U P A 1
H37C H -0.154509 0.469839 0.093723 0.092 Uiso 0.671(8) 1 calc R U P A 1
C38 C 0.0233(7) 0.2292(9) 0.1454(7) 0.0550(16) Uani 0.671(8) 1 d . . P A 1
H38A H 0.113561 0.201476 0.137345 0.082 Uiso 0.671(8) 1 calc R U P A 1
H38B H -0.045168 0.175664 0.113846 0.082 Uiso 0.671(8) 1 calc R U P A 1
H38C H 0.016357 0.234115 0.214341 0.082 Uiso 0.671(8) 1 calc R U P A 1
C39 C 0.0016(8) 0.3394(8) -0.0088(6) 0.0683(17) Uani 0.671(8) 1 d . . P A 1
H39A H -0.029567 0.411593 -0.040790 0.102 Uiso 0.671(8) 1 calc R U P A 1
H39B H -0.058465 0.276525 -0.034709 0.102 Uiso 0.671(8) 1 calc R U P A 1
H39C H 0.093911 0.322950 -0.020525 0.102 Uiso 0.671(8) 1 calc R U P A 1
C40 C 0.0979(7) 0.5517(7) 0.0996(6) 0.0470(14) Uani 0.671(8) 1 d . . P A 1
H40A H 0.015162 0.587412 0.115488 0.070 Uiso 0.671(8) 1 calc R U P A 1
H40B H 0.092942 0.546881 0.029292 0.070 Uiso 0.671(8) 1 calc R U P A 1
H40C H 0.176291 0.598293 0.126372 0.070 Uiso 0.671(8) 1 calc R U P A 1
N1A N 0.137(3) 0.430(3) 0.246(2) 0.059(7) Uani 0.329(8) 1 d . U P A 2
H1A H 0.121596 0.366535 0.273637 0.071 Uiso 0.329(8) 1 d R U P A 2
N2A N 0.395(2) 0.618(2) 0.7438(17) 0.081(7) Uani 0.329(8) 1 d . U P A 2
H2AA H 0.421081 0.671798 0.708585 0.097 Uiso 0.329(8) 1 d R U P A 2
C28A C 0.412(3) 0.651(3) 0.856(2) 0.075(6) Uani 0.329(8) 1 d . U P A 2
H28A H 0.321905 0.634770 0.875942 0.090 Uiso 0.329(8) 1 calc R U P A 2
C29A C 0.5053(16) 0.5984(13) 0.9281(10) 0.059(3) Uani 0.329(8) 1 d . U P A 2
C30A C 0.486(2) 0.629(3) 1.0326(17) 0.090(6) Uani 0.329(8) 1 d . U P A 2
H30D H 0.499344 0.711923 1.043010 0.135 Uiso 0.329(8) 1 calc R U P A 2
H30E H 0.551791 0.586609 1.078214 0.135 Uiso 0.329(8) 1 calc R U P A 2
H30F H 0.394088 0.608133 1.042870 0.135 Uiso 0.329(8) 1 calc R U P A 2
C31A C 0.484(2) 0.4715(11) 0.9170(8) 0.098(6) Uani 0.329(8) 1 d . U P A 2
H31D H 0.398662 0.450355 0.939524 0.147 Uiso 0.329(8) 1 calc R U P A 2
H31E H 0.558861 0.430641 0.955310 0.147 Uiso 0.329(8) 1 calc R U P A 2
H31F H 0.478939 0.450421 0.848766 0.147 Uiso 0.329(8) 1 calc R U P A 2
C32A C 0.6468(10) 0.6267(11) 0.9156(9) 0.070(3) Uani 0.329(8) 1 d . U P A 2
H32D H 0.657410 0.617925 0.847545 0.105 Uiso 0.329(8) 1 calc R U P A 2
H32E H 0.709152 0.574533 0.955208 0.105 Uiso 0.329(8) 1 calc R U P A 2
H32F H 0.666968 0.706312 0.935983 0.105 Uiso 0.329(8) 1 calc R U P A 2
C33A C 0.423(2) 0.7883(17) 0.8560(14) 0.113(6) Uani 0.329(8) 1 d . U P A 2
H33D H 0.513961 0.810867 0.844608 0.170 Uiso 0.329(8) 1 calc R U P A 2
H33E H 0.406535 0.818477 0.918494 0.170 Uiso 0.329(8) 1 calc R U P A 2
H33F H 0.355807 0.819567 0.804540 0.170 Uiso 0.329(8) 1 calc R U P A 2
C35A C 0.136(3) 0.437(3) 0.1359(17) 0.047(5) Uani 0.329(8) 1 d . U P A 2
H35A H 0.229230 0.414576 0.125465 0.057 Uiso 0.329(8) 1 calc R U P A 2
C36A C 0.041(2) 0.337(2) 0.0895(17) 0.066(5) Uani 0.329(8) 1 d . U P A 2
C37A C -0.101(2) 0.377(3) 0.086(2) 0.117(8) Uani 0.329(8) 1 d . U P A 2
H37D H -0.112805 0.451040 0.052088 0.176 Uiso 0.329(8) 1 calc R U P A 2
H37E H -0.122171 0.385695 0.151519 0.176 Uiso 0.329(8) 1 calc R U P A 2
H37F H -0.162874 0.320156 0.050837 0.176 Uiso 0.329(8) 1 calc R U P A 2
C38A C 0.0758(18) 0.227(2) 0.1407(19) 0.075(5) Uani 0.329(8) 1 d . U P A 2
H38D H 0.038927 0.226209 0.201749 0.112 Uiso 0.329(8) 1 calc R U P A 2
H38E H 0.174343 0.218526 0.153811 0.112 Uiso 0.329(8) 1 calc R U P A 2
H38F H 0.037173 0.162540 0.100189 0.112 Uiso 0.329(8) 1 calc R U P A 2
C39A C 0.072(2) 0.320(2) -0.0158(14) 0.105(6) Uani 0.329(8) 1 d . U P A 2
H39D H 0.011216 0.261372 -0.048822 0.158 Uiso 0.329(8) 1 calc R U P A 2
H39E H 0.166211 0.293842 -0.013364 0.158 Uiso 0.329(8) 1 calc R U P A 2
H39F H 0.059643 0.392485 -0.051157 0.158 Uiso 0.329(8) 1 calc R U P A 2
C40A C 0.114(3) 0.558(3) 0.091(2) 0.134(12) Uani 0.329(8) 1 d . U P A 2
H40D H 0.020003 0.582187 0.090971 0.201 Uiso 0.329(8) 1 calc R U P A 2
H40E H 0.132911 0.556371 0.023885 0.201 Uiso 0.329(8) 1 calc R U P A 2
H40F H 0.174936 0.613340 0.128117 0.201 Uiso 0.329(8) 1 calc R U P A 2

loop_
_atom_site_aniso_label
_atom_site_aniso_U_11
_atom_site_aniso_U_22
_atom_site_aniso_U_33
_atom_site_aniso_U_23
_atom_site_aniso_U_13
_atom_site_aniso_U_12
C1 0.0327(10) 0.0338(12) 0.0423(11) -0.0030(10) -0.0010(9) -0.0011(9)
C2 0.0368(11) 0.0342(12) 0.0520(14) 0.0002(10) -0.0018(9) -0.0015(9)
C3 0.0385(12) 0.0359(12) 0.0558(14) -0.0045(11) -0.0048(10) 0.0077(10)
C4 0.0325(11) 0.0466(15) 0.0527(14) -0.0106(12) -0.0009(10) 0.0050(10)
C5 0.0334(11) 0.0577(16) 0.0455(13) -0.0031(12) 0.0044(10) -0.0021(10)
C6 0.0429(13) 0.0576(18) 0.0490(14) 0.0063(12) 0.0055(11) -0.0066(12)
C7 0.0434(12) 0.0427(14) 0.0503(14) 0.0062(12) 0.0029(10) 0.0012(11)
C8 0.0354(11) 0.0383(13) 0.0470(13) -0.0021(11) 0.0033(9) -0.0008(10)
C9 0.0305(10) 0.0402(12) 0.0399(11) -0.0086(10) -0.0007(8) -0.0013(9)
C10 0.0304(10) 0.0425(13) 0.0383(11) -0.0075(9) -0.0011(8) 0.0000(9)
C11 0.0323(10) 0.0350(12) 0.0399(11) -0.0041(9) -0.0023(9) -0.0007(9)
C12 0.0380(11) 0.0362(12) 0.0468(13) -0.0007(10) -0.0007(9) 0.0007(10)
C13 0.0409(12) 0.0358(12) 0.0546(14) -0.0026(11) -0.0033(10) 0.0077(9)
C14 0.0328(11) 0.0440(15) 0.0537(15) -0.0077(12) 0.0013(10) 0.0042(10)
C15 0.0370(11) 0.0511(15) 0.0521(14) -0.0029(12) 0.0065(10) -0.0046(11)
C16 0.0439(13) 0.0508(16) 0.0539(15) 0.0041(12) 0.0074(11) -0.0097(11)
C17 0.0445(12) 0.0383(13) 0.0506(14) 0.0010(12) 0.0028(10) -0.0030(11)
C18 0.0350(11) 0.0374(12) 0.0431(13) -0.0017(11) 0.0016(9) -0.0013(10)
C19 0.0313(10) 0.0350(11) 0.0397(11) -0.0041(10) -0.0008(8) -0.0011(9)
C20 0.0324(10) 0.0398(13) 0.0456(12) -0.0056(10) 0.0007(9) -0.0019(9)
C21 0.0314(10) 0.0322(11) 0.0454(12) -0.0014(9) 0.0022(9) -0.0040(9)
C22 0.0341(11) 0.0351(12) 0.0432(12) -0.0015(9) 0.0028(9) -0.0038(9)
C23 0.0304(10) 0.0372(12) 0.0433(12) 0.0003(10) -0.0007(9) -0.0013(8)
C24 0.0332(10) 0.0289(11) 0.0435(11) 0.0009(9) 0.0017(8) -0.0018(8)
C25 0.0352(11) 0.0349(12) 0.0423(12) -0.0018(10) 0.0009(9) -0.0035(9)
C26 0.0309(10) 0.0349(11) 0.0440(12) -0.0017(9) -0.0028(9) -0.0024(8)
C27 0.0345(11) 0.0591(16) 0.0434(13) -0.0045(12) 0.0035(9) -0.0034(11)
C34 0.0360(11) 0.0606(16) 0.0432(13) -0.0082(12) -0.0003(10) -0.0043(11)
N1 0.028(2) 0.032(3) 0.037(3) -0.0005(18) -0.0020(19) -0.001(2)
N2 0.0251(18) 0.048(3) 0.031(2) 0.0004(18) 0.0010(16) 0.0007(15)
C28 0.031(3) 0.046(3) 0.033(3) -0.001(2) -0.006(2) -0.001(2)
C29 0.040(3) 0.068(4) 0.036(2) 0.000(2) 0.000(2) 0.006(3)
C30 0.075(5) 0.073(4) 0.038(3) -0.004(2) 0.000(3) -0.009(4)
C31 0.066(3) 0.056(3) 0.046(2) 0.0068(19) 0.0051(18) 0.005(2)
C32 0.047(3) 0.131(6) 0.059(3) 0.022(3) -0.001(2) 0.017(4)
C33 0.074(3) 0.070(4) 0.047(2) -0.009(2) -0.003(2) -0.031(3)
C35 0.047(4) 0.045(4) 0.044(3) 0.005(3) 0.007(3) 0.003(3)
C36 0.048(4) 0.040(3) 0.045(3) 0.002(2) -0.005(3) -0.002(3)
C37 0.041(3) 0.065(3) 0.073(3) 0.000(3) -0.010(2) -0.010(3)
C38 0.063(4) 0.043(3) 0.055(3) 0.002(2) -0.004(3) -0.013(4)
C39 0.095(5) 0.061(3) 0.047(3) -0.009(2) 0.002(3) -0.023(3)
C40 0.058(3) 0.038(3) 0.042(3) 0.001(2) -0.004(2) -0.010(2)
N1A 0.050(9) 0.067(11) 0.055(7) -0.007(6) -0.009(5) 0.014(5)
N2A 0.078(9) 0.087(11) 0.068(8) -0.015(7) -0.025(6) 0.010(6)
C28A 0.054(9) 0.103(11) 0.060(9) -0.026(8) -0.013(7) 0.023(8)
C29A 0.057(8) 0.069(6) 0.047(5) -0.003(4) -0.003(6) -0.006(7)
C30A 0.098(15) 0.110(15) 0.055(7) -0.008(8) -0.006(9) -0.006(13)
C31A 0.164(16) 0.071(7) 0.052(6) 0.013(5) -0.005(7) -0.040(8)
C32A 0.045(5) 0.079(8) 0.081(7) -0.019(6) -0.011(4) 0.007(4)
C33A 0.135(12) 0.092(8) 0.101(10) -0.019(7) -0.024(9) 0.027(9)
C35A 0.052(8) 0.046(6) 0.037(7) -0.010(5) -0.017(6) -0.020(6)
C36A 0.065(11) 0.061(7) 0.060(8) -0.013(6) -0.030(7) 0.001(8)
C37A 0.058(10) 0.131(15) 0.15(2) -0.010(15) -0.029(10) -0.002(9)
C38A 0.074(11) 0.047(6) 0.093(10) -0.002(6) -0.022(10) -0.018(8)
C39A 0.161(18) 0.097(13) 0.051(6) -0.025(7) -0.007(10) -0.045(14)
C40A 0.22(3) 0.079(13) 0.086(16) 0.023(11) -0.027(17) 0.010(16)

loop_
_atom_type_symbol
_atom_type_description
_atom_type_scat_dispersion_real
_atom_type_scat_dispersion_imag
_atom_type_scat_source
C C 0.0181 0.0091 'International Tables Vol C Tables 4.2.6.8 and 6.1.1.4'
H H 0.0000 0.0000 'International Tables Vol C Tables 4.2.6.8 and 6.1.1.4'
N N 0.0311 0.0180 'International Tables Vol C Tables 4.2.6.8 and 6.1.1.4'

loop_
_geom_angle_atom_site_label_1
_geom_angle_atom_site_label_2
_geom_angle_atom_site_label_3
_geom_angle
_geom_angle_site_symmetry_1
_geom_angle_site_symmetry_3
_geom_angle_publ_flag
C2 C1 C9 118.5(2) . . ?
C2 C1 C21 119.4(2) . . ?
C9 C1 C21 122.0(2) . . ?
C1 C2 C3 122.7(2) . . ?
C1 C2 H2 118.6 . . ?
C3 C2 H2 118.6 . . ?
C4 C3 C2 119.3(2) . . ?
C4 C3 H3 120.4 . . ?
C2 C3 H3 120.4 . . ?
C3 C4 C10 120.8(2) . . ?
C3 C4 H4 119.6 . . ?
C10 C4 H4 119.6 . . ?
C6 C5 C10 120.8(2) . . ?
C6 C5 H5 119.6 . . ?
C10 C5 H5 119.6 . . ?
C5 C6 C7 119.8(3) . . ?
C5 C6 H6 120.1 . . ?
C7 C6 H6 120.1 . . ?
C8 C7 C6 121.2(3) . . ?
C8 C7 H7 119.4 . . ?
C6 C7 H7 119.4 . . ?
C7 C8 C9 120.4(2) . . ?
C7 C8 H8 119.8 . . ?
C9 C8 H8 119.8 . . ?
C10 C9 C8 118.3(2) . . ?
C10 C9 C1 119.4(2) . . ?
C8 C9 C1 122.3(2) . . ?
C5 C10 C9 119.4(2) . . ?
C5 C10 C4 121.4(2) . . ?
C9 C10 C4 119.2(2) . . ?
C12 C11 C19 119.0(2) . . ?
C12 C11 C24 118.9(2) . . ?
C19 C11 C24 122.0(2) . . ?
C11 C12 C13 122.0(2) . . ?
C11 C12 H12 119.0 . . ?
C13 C12 H12 119.0 . . ?
C14 C13 C12 119.7(2) . . ?
C14 C13 H13 120.2 . . ?
C12 C13 H13 120.2 . . ?
C13 C14 C20 120.7(2) . . ?
C13 C14 H14 119.7 . . ?
C20 C14 H14 119.7 . . ?
C16 C15 C20 120.7(2) . . ?
C16 C15 H15 119.7 . . ?
C20 C15 H15 119.7 . . ?
C15 C16 C17 120.3(3) . . ?
C15 C16 H16 119.8 . . ?
C17 C16 H16 119.8 . . ?
C18 C17 C16 120.5(3) . . ?
C18 C17 H17 119.7 . . ?
C16 C17 H17 119.7 . . ?
C17 C18 C19 121.0(2) . . ?
C17 C18 H18 119.5 . . ?
C19 C18 H18 119.5 . . ?
C20 C19 C11 119.4(2) . . ?
C20 C19 C18 118.1(2) . . ?
C11 C19 C18 122.4(2) . . ?
C14 C20 C19 119.2(2) . . ?
C14 C20 C15 121.5(2) . . ?
C19 C20 C15 119.3(2) . . ?
C26 C21 C22 119.2(2) . . ?
C26 C21 C1 117.69(19) . . ?
C22 C21 C1 123.0(2) . . ?
C23 C22 C21 118.2(2) . . ?
C23 C22 C27 120.1(2) . . ?
C21 C22 C27 121.6(2) . . ?
C22 C23 C24 122.7(2) . . ?
C22 C23 H23 118.6 . . ?
C24 C23 H23 118.6 . . ?
C23 C24 C25 118.4(2) . . ?
C23 C24 C11 117.8(2) . . ?
C25 C24 C11 123.7(2) . . ?
C26 C25 C24 118.9(2) . . ?
C26 C25 C34 120.0(2) . . ?
C24 C25 C34 121.1(2) . . ?
C21 C26 C25 122.5(2) . . ?
C21 C26 H26 118.7 . . ?
C25 C26 H26 118.7 . . ?
N2 C27 C22 112.9(3) . . ?
N2A C27 C22 109.9(9) . . ?
N2 C27 H27A 109.0 . . ?
C22 C27 H27A 109.0 . . ?
N2 C27 H27B 109.0 . . ?
C22 C27 H27B 109.0 . . ?
H27A C27 H27B 107.8 . . ?
N2A C27 H27C 109.7 . . ?
C22 C27 H27C 109.7 . . ?
N2A C27 H27D 109.7 . . ?
C22 C27 H27D 109.7 . . ?
H27C C27 H27D 108.2 . . ?
N1A C34 C25 115.1(12) . . ?
N1 C34 C25 111.8(4) . . ?
N1 C34 H34A 109.3 . . ?
C25 C34 H34A 109.3 . . ?
N1 C34 H34B 109.3 . . ?
C25 C34 H34B 109.3 . . ?
H34A C34 H34B 107.9 . . ?
N1A C34 H34C 108.5 . . ?
C25 C34 H34C 108.5 . . ?
N1A C34 H34D 108.5 . . ?
C25 C34 H34D 108.5 . . ?
H34C C34 H34D 107.5 . . ?
C35 N1 C34 112.9(8) . . ?
C35 N1 H1 111.1 . . ?
C34 N1 H1 121.5 . . ?
C28 N2 C27 113.9(5) . . ?
C28 N2 H2A 116.1 . . ?
C27 N2 H2A 111.1 . . ?
N2 C28 C33 107.1(7) . . ?
N2 C28 C29 109.8(7) . . ?
C33 C28 C29 113.3(6) . . ?
N2 C28 H28 108.8 . . ?
C33 C28 H28 108.8 . . ?
C29 C28 H28 108.8 . . ?
C32 C29 C30 109.1(5) . . ?
C32 C29 C31 108.4(5) . . ?
C30 C29 C31 108.8(6) . . ?
C32 C29 C28 113.8(6) . . ?
C30 C29 C28 107.9(7) . . ?
C31 C29 C28 108.8(5) . . ?
C29 C30 H30A 109.5 . . ?
C29 C30 H30B 109.5 . . ?
H30A C30 H30B 109.5 . . ?
C29 C30 H30C 109.5 . . ?
H30A C30 H30C 109.5 . . ?
H30B C30 H30C 109.5 . . ?
C29 C31 H31A 109.5 . . ?
C29 C31 H31B 109.5 . . ?
H31A C31 H31B 109.5 . . ?
C29 C31 H31C 109.5 . . ?
H31A C31 H31C 109.5 . . ?
H31B C31 H31C 109.5 . . ?
C29 C32 H32A 109.5 . . ?
C29 C32 H32B 109.5 . . ?
H32A C32 H32B 109.5 . . ?
C29 C32 H32C 109.5 . . ?
H32A C32 H32C 109.5 . . ?
H32B C32 H32C 109.5 . . ?
C28 C33 H33A 109.5 . . ?
C28 C33 H33B 109.5 . . ?
H33A C33 H33B 109.5 . . ?
C28 C33 H33C 109.5 . . ?
H33A C33 H33C 109.5 . . ?
H33B C33 H33C 109.5 . . ?
N1 C35 C36 114.3(9) . . ?
N1 C35 C40 105.3(10) . . ?
C36 C35 C40 112.2(9) . . ?
N1 C35 H35 108.3 . . ?
C36 C35 H35 108.3 . . ?
C40 C35 H35 108.3 . . ?
C39 C36 C35 109.9(8) . . ?
C39 C36 C37 109.5(6) . . ?
C35 C36 C37 112.7(8) . . ?
C39 C36 C38 108.6(7) . . ?
C35 C36 C38 108.9(8) . . ?
C37 C36 C38 107.0(6) . . ?
C36 C37 H37A 109.5 . . ?
C36 C37 H37B 109.5 . . ?
H37A C37 H37B 109.5 . . ?
C36 C37 H37C 109.5 . . ?
H37A C37 H37C 109.5 . . ?
H37B C37 H37C 109.5 . . ?
C36 C38 H38A 109.5 . . ?
C36 C38 H38B 109.5 . . ?
H38A C38 H38B 109.5 . . ?
C36 C38 H38C 109.5 . . ?
H38A C38 H38C 109.5 . . ?
H38B C38 H38C 109.5 . . ?
C36 C39 H39A 109.5 . . ?
C36 C39 H39B 109.5 . . ?
H39A C39 H39B 109.5 . . ?
C36 C39 H39C 109.5 . . ?
H39A C39 H39C 109.5 . . ?
H39B C39 H39C 109.5 . . ?
C35 C40 H40A 109.5 . . ?
C35 C40 H40B 109.5 . . ?
H40A C40 H40B 109.5 . . ?
C35 C40 H40C 109.5 . . ?
H40A C40 H40C 109.5 . . ?
H40B C40 H40C 109.5 . . ?
C34 N1A C35A 109(2) . . ?
C34 N1A H1A 113.9 . . ?
C35A N1A H1A 121.7 . . ?
C27 N2A C28A 114.3(19) . . ?
C27 N2A H2AA 116.6 . . ?
C28A N2A H2AA 113.2 . . ?
C29A C28A C33A 113(2) . . ?
C29A C28A N2A 124(2) . . ?
C33A C28A N2A 103(2) . . ?
C29A C28A H28A 104.6 . . ?
C33A C28A H28A 104.6 . . ?
N2A C28A H28A 104.6 . . ?
C28A C29A C32A 111.1(18) . . ?
C28A C29A C31A 106.5(18) . . ?
C32A C29A C31A 109.4(14) . . ?
C28A C29A C30A 114.4(19) . . ?
C32A C29A C30A 108.4(13) . . ?
C31A C29A C30A 106.8(16) . . ?
C29A C30A H30D 109.5 . . ?
C29A C30A H30E 109.5 . . ?
H30D C30A H30E 109.5 . . ?
C29A C30A H30F 109.5 . . ?
H30D C30A H30F 109.5 . . ?
H30E C30A H30F 109.5 . . ?
C29A C31A H31D 109.5 . . ?
C29A C31A H31E 109.5 . . ?
H31D C31A H31E 109.5 . . ?
C29A C31A H31F 109.5 . . ?
H31D C31A H31F 109.5 . . ?
H31E C31A H31F 109.5 . . ?
C29A C32A H32D 109.5 . . ?
C29A C32A H32E 109.5 . . ?
H32D C32A H32E 109.5 . . ?
C29A C32A H32F 109.5 . . ?
H32D C32A H32F 109.5 . . ?
H32E C32A H32F 109.5 . . ?
C28A C33A H33D 109.5 . . ?
C28A C33A H33E 109.5 . . ?
H33D C33A H33E 109.5 . . ?
C28A C33A H33F 109.5 . . ?
H33D C33A H33F 109.5 . . ?
H33E C33A H33F 109.5 . . ?
N1A C35A C40A 116(2) . . ?
N1A C35A C36A 106(2) . . ?
C40A C35A C36A 117(2) . . ?
N1A C35A H35A 105.2 . . ?
C40A C35A H35A 105.2 . . ?
C36A C35A H35A 105.2 . . ?
C38A C36A C37A 116(2) . . ?
C38A C36A C39A 106(2) . . ?
C37A C36A C39A 109.4(17) . . ?
C38A C36A C35A 110.7(19) . . ?
C37A C36A C35A 107.4(19) . . ?
C39A C36A C35A 106.7(19) . . ?
C36A C37A H37D 109.5 . . ?
C36A C37A H37E 109.5 . . ?
H37D C37A H37E 109.5 . . ?
C36A C37A H37F 109.5 . . ?
H37D C37A H37F 109.5 . . ?
H37E C37A H37F 109.5 . . ?
C36A C38A H38D 109.5 . . ?
C36A C38A H38E 109.5 . . ?
H38D C38A H38E 109.5 . . ?
C36A C38A H38F 109.5 . . ?
H38D C38A H38F 109.5 . . ?
H38E C38A H38F 109.5 . . ?
C36A C39A H39D 109.5 . . ?
C36A C39A H39E 109.5 . . ?
H39D C39A H39E 109.5 . . ?
C36A C39A H39F 109.5 . . ?
H39D C39A H39F 109.5 . . ?
H39E C39A H39F 109.5 . . ?
C35A C40A H40D 109.5 . . ?
C35A C40A H40E 109.5 . . ?
H40D C40A H40E 109.5 . . ?
C35A C40A H40F 109.5 . . ?
H40D C40A H40F 109.5 . . ?
H40E C40A H40F 109.5 . . ?

loop_
_geom_bond_atom_site_label_1
_geom_bond_atom_site_label_2
_geom_bond_distance
_geom_bond_site_symmetry_2
_geom_bond_publ_flag
C1 C2 1.374(4) . ?
C1 C9 1.431(3) . ?
C1 C21 1.497(3) . ?
C2 C3 1.407(3) . ?
C2 H2 0.9500 . ?
C3 C4 1.367(4) . ?
C3 H3 0.9500 . ?
C4 C10 1.424(4) . ?
C4 H4 0.9500 . ?
C5 C6 1.367(4) . ?
C5 C10 1.418(4) . ?
C5 H5 0.9500 . ?
C6 C7 1.402(4) . ?
C6 H6 0.9500 . ?
C7 C8 1.371(4) . ?
C7 H7 0.9500 . ?
C8 C9 1.423(4) . ?
C8 H8 0.9500 . ?
C9 C10 1.421(3) . ?
C11 C12 1.375(4) . ?
C11 C19 1.427(3) . ?
C11 C24 1.492(3) . ?
C12 C13 1.407(4) . ?
C12 H12 0.9500 . ?
C13 C14 1.369(4) . ?
C13 H13 0.9500 . ?
C14 C20 1.421(4) . ?
C14 H14 0.9500 . ?
C15 C16 1.369(4) . ?
C15 C20 1.424(4) . ?
C15 H15 0.9500 . ?
C16 C17 1.408(4) . ?
C16 H16 0.9500 . ?
C17 C18 1.365(4) . ?
C17 H17 0.9500 . ?
C18 C19 1.431(4) . ?
C18 H18 0.9500 . ?
C19 C20 1.421(3) . ?
C21 C26 1.387(3) . ?
C21 C22 1.407(3) . ?
C22 C23 1.396(3) . ?
C22 C27 1.508(3) . ?
C23 C24 1.400(3) . ?
C23 H23 0.9500 . ?
C24 C25 1.403(3) . ?
C25 C26 1.394(3) . ?
C25 C34 1.510(3) . ?
C26 H26 0.9500 . ?
C27 N2 1.459(7) . ?
C27 N2A 1.47(2) . ?
C27 H27A 0.9900 . ?
C27 H27B 0.9900 . ?
C27 H27C 0.9900 . ?
C27 H27D 0.9900 . ?
C34 N1A 1.42(3) . ?
C34 N1 1.480(10) . ?
C34 H34A 0.9900 . ?
C34 H34B 0.9900 . ?
C34 H34C 0.9900 . ?
C34 H34D 0.9900 . ?
N1 C35 1.451(17) . ?
N1 H1 0.8603 . ?
N2 C28 1.453(13) . ?
N2 H2A 0.8602 . ?
C28 C33 1.517(10) . ?
C28 C29 1.575(9) . ?
C28 H28 1.0000 . ?
C29 C32 1.520(7) . ?
C29 C30 1.532(11) . ?
C29 C31 1.536(8) . ?
C30 H30A 0.9800 . ?
C30 H30B 0.9800 . ?
C30 H30C 0.9800 . ?
C31 H31A 0.9800 . ?
C31 H31B 0.9800 . ?
C31 H31C 0.9800 . ?
C32 H32A 0.9800 . ?
C32 H32B 0.9800 . ?
C32 H32C 0.9800 . ?
C33 H33A 0.9800 . ?
C33 H33B 0.9800 . ?
C33 H33C 0.9800 . ?
C35 C36 1.519(16) . ?
C35 C40 1.537(15) . ?
C35 H35 1.0000 . ?
C36 C39 1.512(10) . ?
C36 C37 1.526(8) . ?
C36 C38 1.554(12) . ?
C37 H37A 0.9800 . ?
C37 H37B 0.9800 . ?
C37 H37C 0.9800 . ?
C38 H38A 0.9800 . ?
C38 H38B 0.9800 . ?
C38 H38C 0.9800 . ?
C39 H39A 0.9800 . ?
C39 H39B 0.9800 . ?
C39 H39C 0.9800 . ?
C40 H40A 0.9800 . ?
C40 H40B 0.9800 . ?
C40 H40C 0.9800 . ?
N1A C35A 1.54(4) . ?
N1A H1A 0.8597 . ?
N2A C28A 1.61(4) . ?
N2A H2AA 0.8599 . ?
C28A C29A 1.40(3) . ?
C28A C33A 1.60(4) . ?
C28A H28A 1.0000 . ?
C29A C32A 1.488(17) . ?
C29A C31A 1.494(19) . ?
C29A C30A 1.55(3) . ?
C30A H30D 0.9800 . ?
C30A H30E 0.9800 . ?
C30A H30F 0.9800 . ?
C31A H31D 0.9800 . ?
C31A H31E 0.9800 . ?
C31A H31F 0.9800 . ?
C32A H32D 0.9800 . ?
C32A H32E 0.9800 . ?
C32A H32F 0.9800 . ?
C33A H33D 0.9800 . ?
C33A H33E 0.9800 . ?
C33A H33F 0.9800 . ?
C35A C40A 1.54(4) . ?
C35A C36A 1.58(3) . ?
C35A H35A 1.0000 . ?
C36A C38A 1.49(3) . ?
C36A C37A 1.49(2) . ?
C36A C39A 1.57(3) . ?
C37A H37D 0.9800 . ?
C37A H37E 0.9800 . ?
C37A H37F 0.9800 . ?
C38A H38D 0.9800 . ?
C38A H38E 0.9800 . ?
C38A H38F 0.9800 . ?
C39A H39D 0.9800 . ?
C39A H39E 0.9800 . ?
C39A H39F 0.9800 . ?
C40A H40D 0.9800 . ?
C40A H40E 0.9800 . ?
C40A H40F 0.9800 . ?

loop_
_geom_torsion_atom_site_label_1
_geom_torsion_atom_site_label_2
_geom_torsion_atom_site_label_3
_geom_torsion_atom_site_label_4
_geom_torsion
_geom_torsion_site_symmetry_1
_geom_torsion_site_symmetry_2
_geom_torsion_site_symmetry_3
_geom_torsion_site_symmetry_4
_geom_torsion_publ_flag
C9 C1 C2 C3 0.4(4) . . . . ?
C21 C1 C2 C3 176.8(2) . . . . ?
C1 C2 C3 C4 0.9(4) . . . . ?
C2 C3 C4 C10 -1.3(4) . . . . ?
C10 C5 C6 C7 0.1(4) . . . . ?
C5 C6 C7 C8 0.8(4) . . . . ?
C6 C7 C8 C9 -0.3(4) . . . . ?
C7 C8 C9 C10 -0.9(3) . . . . ?
C7 C8 C9 C1 -178.9(2) . . . . ?
C2 C1 C9 C10 -1.3(3) . . . . ?
C21 C1 C9 C10 -177.6(2) . . . . ?
C2 C1 C9 C8 176.6(2) . . . . ?
C21 C1 C9 C8 0.3(3) . . . . ?
C6 C5 C10 C9 -1.4(4) . . . . ?
C6 C5 C10 C4 177.4(3) . . . . ?
C8 C9 C10 C5 1.8(3) . . . . ?
C1 C9 C10 C5 179.7(2) . . . . ?
C8 C9 C10 C4 -177.0(2) . . . . ?
C1 C9 C10 C4 1.0(3) . . . . ?
C3 C4 C10 C5 -178.4(2) . . . . ?
C3 C4 C10 C9 0.4(4) . . . . ?
C19 C11 C12 C13 -0.1(4) . . . . ?
C24 C11 C12 C13 -177.0(2) . . . . ?
C11 C12 C13 C14 -1.1(4) . . . . ?
C12 C13 C14 C20 1.0(4) . . . . ?
C20 C15 C16 C17 0.5(4) . . . . ?
C15 C16 C17 C18 -1.3(4) . . . . ?
C16 C17 C18 C19 0.1(4) . . . . ?
C12 C11 C19 C20 1.3(3) . . . . ?
C24 C11 C19 C20 178.1(2) . . . . ?
C12 C11 C19 C18 -176.6(2) . . . . ?
C24 C11 C19 C18 0.1(3) . . . . ?
C17 C18 C19 C20 1.7(3) . . . . ?
C17 C18 C19 C11 179.7(2) . . . . ?
C13 C14 C20 C19 0.2(4) . . . . ?
C13 C14 C20 C15 179.3(2) . . . . ?
C11 C19 C20 C14 -1.4(3) . . . . ?
C18 C19 C20 C14 176.6(2) . . . . ?
C11 C19 C20 C15 179.5(2) . . . . ?
C18 C19 C20 C15 -2.5(3) . . . . ?
C16 C15 C20 C14 -177.7(3) . . . . ?
C16 C15 C20 C19 1.4(4) . . . . ?
C2 C1 C21 C26 -61.6(3) . . . . ?
C9 C1 C21 C26 114.7(3) . . . . ?
C2 C1 C21 C22 114.9(3) . . . . ?
C9 C1 C21 C22 -68.8(3) . . . . ?
C26 C21 C22 C23 -1.4(3) . . . . ?
C1 C21 C22 C23 -177.9(2) . . . . ?
C26 C21 C22 C27 174.5(2) . . . . ?
C1 C21 C22 C27 -2.0(4) . . . . ?
C21 C22 C23 C24 1.6(3) . . . . ?
C27 C22 C23 C24 -174.3(2) . . . . ?
C22 C23 C24 C25 -0.9(3) . . . . ?
C22 C23 C24 C11 -179.8(2) . . . . ?
C12 C11 C24 C23 63.0(3) . . . . ?
C19 C11 C24 C23 -113.7(3) . . . . ?
C12 C11 C24 C25 -115.8(3) . . . . ?
C19 C11 C24 C25 67.4(3) . . . . ?
C23 C24 C25 C26 0.0(3) . . . . ?
C11 C24 C25 C26 178.9(2) . . . . ?
C23 C24 C25 C34 -179.3(2) . . . . ?
C11 C24 C25 C34 -0.5(4) . . . . ?
C22 C21 C26 C25 0.6(4) . . . . ?
C1 C21 C26 C25 177.2(2) . . . . ?
C24 C25 C26 C21 0.1(3) . . . . ?
C34 C25 C26 C21 179.4(2) . . . . ?
C23 C22 C27 N2 21.2(5) . . . . ?
C21 C22 C27 N2 -154.6(4) . . . . ?
C23 C22 C27 N2A 31.9(11) . . . . ?
C21 C22 C27 N2A -143.9(11) . . . . ?
C26 C25 C34 N1A -38.9(14) . . . . ?
C24 C25 C34 N1A 140.4(14) . . . . ?
C26 C25 C34 N1 -28.6(6) . . . . ?
C24 C25 C34 N1 150.8(6) . . . . ?
C25 C34 N1 C35 -179.9(8) . . . . ?
C22 C27 N2 C28 158.9(5) . . . . ?
C27 N2 C28 C33 -133.7(7) . . . . ?
C27 N2 C28 C29 102.9(8) . . . . ?
N2 C28 C29 C32 63.8(8) . . . . ?
C33 C28 C29 C32 -56.0(10) . . . . ?
N2 C28 C29 C30 -175.1(6) . . . . ?
C33 C28 C29 C30 65.2(9) . . . . ?
N2 C28 C29 C31 -57.1(7) . . . . ?
C33 C28 C29 C31 -176.9(6) . . . . ?
C34 N1 C35 C36 161.0(8) . . . . ?
C34 N1 C35 C40 -75.4(11) . . . . ?
N1 C35 C36 C39 180.0(9) . . . . ?
C40 C35 C36 C39 60.2(10) . . . . ?
N1 C35 C36 C37 57.5(13) . . . . ?
C40 C35 C36 C37 -62.2(10) . . . . ?
N1 C35 C36 C38 -61.1(12) . . . . ?
C40 C35 C36 C38 179.2(8) . . . . ?
C25 C34 N1A C35A 171.3(15) . . . . ?
C22 C27 N2A C28A 179.2(17) . . . . ?
C27 N2A C28A C29A 112(3) . . . . ?
C27 N2A C28A C33A -117(2) . . . . ?
C33A C28A C29A C32A -60(3) . . . . ?
N2A C28A C29A C32A 67(3) . . . . ?
C33A C28A C29A C31A -179(2) . . . . ?
N2A C28A C29A C31A -52(3) . . . . ?
C33A C28A C29A C30A 63(3) . . . . ?
N2A C28A C29A C30A -170(3) . . . . ?
C34 N1A C35A C40A -66(3) . . . . ?
C34 N1A C35A C36A 161.1(19) . . . . ?
N1A C35A C36A C38A -48(3) . . . . ?
C40A C35A C36A C38A 179(2) . . . . ?
N1A C35A C36A C37A 80(3) . . . . ?
C40A C35A C36A C37A -53(3) . . . . ?
N1A C35A C36A C39A -163(2) . . . . ?
C40A C35A C36A C39A 65(3) . . . . ?
